data_2014949
loop_
_publ_author_name
'Kazak, Canan'
'Yilmaz, Veysel T.'
'Servi, Suleyman'
'Koca, Murat'
'Heinemann, Frank W.'

_publ_section_title
;
 1,3-Dibenzoylimidazolidine-2-thione and
 1,3-dibenzoyl-3,4,5,6-tetrahydropyrimidine-2(1<i>H</i>)-thione
;
_journal_issue 6
_journal_name_full 'Acta Crystallographica Section C'
_journal_page_first o348
_journal_page_last o350
_journal_paper_doi 10.1107/S0108270105009844
_journal_volume 61
_journal_year 2005
_chemical_formula_iupac 'C17 H14 N2 O2 S'
_chemical_formula_moiety 'C17 H14 N2 O2 S'
_chemical_formula_sum 'C17 H14 N2 O2 S'
_chemical_formula_weight 310.36
_chemical_name_systematic
;
1,3-Dibenzoyl-4,5-dihydro-1H-imidazole-2(3H)-thione
;
_space_group_IT_number 18
_symmetry_cell_setting orthorhombic
_symmetry_space_group_name_Hall 'P 2 2ab'
_symmetry_space_group_name_H-M 'P 21 21 2'
_atom_sites_solution_hydrogens geom
_atom_sites_solution_primary direct
_atom_sites_solution_secondary difmap
_audit_creation_method SHELXL-97
_cell_angle_alpha 90.00
_cell_angle_beta 90.00
_cell_angle_gamma 90.00
_cell_formula_units_Z 2
_cell_length_a 11.8543(8)
_cell_length_b 5.7221(2)
_cell_length_c 10.6312(6)
_cell_measurement_reflns_used 128
_cell_measurement_temperature 100(2)
_cell_measurement_theta_max 20.00
_cell_measurement_theta_min 6.00
_cell_volume 721.13(7)
_computing_cell_refinement 'EVALCCD (Bruker, 2002)'
_computing_data_collection 'COLLECT (Bruker, 2002)'
_computing_data_reduction EVALCCD
_computing_molecular_graphics SHELXTL
_computing_publication_material SHELXTL
_computing_structure_refinement SHELXTL
_computing_structure_solution 'SHELXTL (Bruker, 2002)'
_diffrn_ambient_temperature 100(2)
_diffrn_detector_area_resol_mean 9
_diffrn_measured_fraction_theta_full 0.998
_diffrn_measured_fraction_theta_max 0.998
_diffrn_measurement_device_type 'Nonius KappaCCD'
_diffrn_measurement_method
;
 \f and \w scans with 2.0\% and 80 s per frame
;
_diffrn_radiation_monochromator graphite
_diffrn_radiation_source 'fine-focus sealed tube'
_diffrn_radiation_type MoK\a
_diffrn_radiation_wavelength 0.71073
_diffrn_reflns_av_R_equivalents 0.0294
_diffrn_reflns_av_sigmaI/netI 0.0146
_diffrn_reflns_limit_h_max 16
_diffrn_reflns_limit_h_min -16
_diffrn_reflns_limit_k_max 7
_diffrn_reflns_limit_k_min -7
_diffrn_reflns_limit_l_max 14
_diffrn_reflns_limit_l_min -14
_diffrn_reflns_number 21502
_diffrn_reflns_theta_full 28.68
_diffrn_reflns_theta_max 28.68
_diffrn_reflns_theta_min 3.44
_diffrn_standards_decay_% 0
_diffrn_standards_interval_count 0
_diffrn_standards_number 0
_exptl_absorpt_coefficient_mu 0.233
_exptl_absorpt_correction_T_max 0.967
_exptl_absorpt_correction_T_min 0.925
_exptl_absorpt_correction_type multi-scan
_exptl_absorpt_process_details '(SADABS; Bruker, 2002)'
_exptl_crystal_colour yellow
_exptl_crystal_density_diffrn 1.429
_exptl_crystal_density_method 'not measured'
_exptl_crystal_description prism
_exptl_crystal_F_000 324
_exptl_crystal_size_max 0.37
_exptl_crystal_size_mid 0.16
_exptl_crystal_size_min 0.12
_refine_diff_density_max 0.264
_refine_diff_density_min -0.187
_refine_ls_abs_structure_details 'Flack (1983), 757 Friedel pairs'
_refine_ls_abs_structure_Flack -0.03(6)
_refine_ls_extinction_method none
_refine_ls_goodness_of_fit_ref 1.086
_refine_ls_hydrogen_treatment constr
_refine_ls_matrix_type full
_refine_ls_number_parameters 101
_refine_ls_number_reflns 1864
_refine_ls_number_restraints 1
_refine_ls_restrained_S_all 1.089
_refine_ls_R_factor_all 0.0266
_refine_ls_R_factor_gt 0.0239
_refine_ls_shift/su_max 0.001
_refine_ls_shift/su_mean 0.000
_refine_ls_structure_factor_coef Fsqd
_refine_ls_weighting_details 'w = 1/[\s^2^(Fo^2^)+(0.0278P)^2^+0.1874P] where P=(Fo^2^+2Fc^2^)/3'
_refine_ls_weighting_scheme calc
_refine_ls_wR_factor_gt 0.0580
_refine_ls_wR_factor_ref 0.0591
_reflns_number_gt 1772
_reflns_number_total 1864
_reflns_threshold_expression I>2\s(I)
_cod_data_source_file tr1118.cif
_cod_data_source_block I
_cod_database_code 2014949
_cod_database_fobs_code 2014949

loop_
_symmetry_equiv_pos_as_xyz
'x, y, z'
'-x, -y, z'
'-x+1/2, y+1/2, -z'
'x+1/2, -y+1/2, -z'

loop_
_atom_site_label
_atom_site_fract_x
_atom_site_fract_y
_atom_site_fract_z
_atom_site_U_iso_or_equiv
_atom_site_adp_type
_atom_site_calc_flag
_atom_site_refinement_flags
_atom_site_occupancy
_atom_site_disorder_assembly
_atom_site_disorder_group
_atom_site_type_symbol
S1 0.5000 1.0000 0.68869(3) 0.01560(10) Uani d SU 1 . . S
O1 0.35542(8) 0.50573(19) 0.94793(8) 0.02187(19) Uani d . 1 . . O
N1 0.43482(8) 0.86246(17) 0.92143(9) 0.0134(2) Uani d . 1 . . N
C1 0.22621(9) 0.93431(19) 0.76869(11) 0.0141(2) Uani d . 1 . . C
H1A 0.2426 1.0572 0.8259 0.017 Uiso calc R 1 . . H
C2 0.14397(9) 0.9638(2) 0.67731(11) 0.0158(2) Uani d . 1 . . C
H2A 0.1023 1.1054 0.6733 0.019 Uiso calc R 1 . . H
C3 0.12244(10) 0.7855(2) 0.59125(12) 0.0165(2) Uani d . 1 . . C
H3A 0.0667 0.8068 0.5281 0.020 Uiso calc R 1 . . H
C4 0.18194(11) 0.5772(2) 0.59733(12) 0.0173(2) Uani d . 1 . . C
H4A 0.1678 0.4572 0.5376 0.021 Uiso calc R 1 . . H
C5 0.26257(10) 0.54389(19) 0.69133(11) 0.0159(2) Uani d . 1 . . C
H5A 0.3021 0.3999 0.6973 0.019 Uiso calc R 1 . . H
C6 0.28466(9) 0.7233(2) 0.77616(11) 0.0131(2) Uani d . 1 . . C
C7 0.36160(10) 0.6815(2) 0.88443(11) 0.0144(2) Uani d . 1 . . C
C8 0.5000 1.0000 0.84393(13) 0.0121(3) Uani d SU 1 . . C
C9 0.47107(10) 0.8805(2) 1.05407(11) 0.0157(2) Uani d . 1 . . C
H9A 0.5243 0.7541 1.0768 0.019 Uiso calc R 1 . . H
H9B 0.4058 0.8772 1.1122 0.019 Uiso calc R 1 . . H

loop_
_atom_site_aniso_label
_atom_site_aniso_U_11
_atom_site_aniso_U_22
_atom_site_aniso_U_33
_atom_site_aniso_U_12
_atom_site_aniso_U_13
_atom_site_aniso_U_23
S1 0.01409(17) 0.02380(19) 0.00891(16) -0.00350(16) 0.000 0.000
O1 0.0273(4) 0.0177(4) 0.0206(4) -0.0021(4) -0.0026(3) 0.0066(4)
N1 0.0143(5) 0.0162(5) 0.0096(4) 0.0004(4) 0.0001(4) 0.0014(4)
C1 0.0124(5) 0.0145(5) 0.0153(5) -0.0006(4) 0.0034(4) -0.0019(4)
C2 0.0124(5) 0.0155(6) 0.0196(5) 0.0010(4) 0.0015(4) -0.0003(5)
C3 0.0121(5) 0.0203(6) 0.0172(6) -0.0026(4) -0.0001(4) 0.0004(5)
C4 0.0173(5) 0.0173(5) 0.0174(5) -0.0044(4) 0.0018(4) -0.0036(5)
C5 0.0168(5) 0.0127(5) 0.0182(5) -0.0001(4) 0.0031(4) 0.0006(5)
C6 0.0118(5) 0.0146(5) 0.0131(5) -0.0017(4) 0.0020(4) 0.0014(4)
C7 0.0138(5) 0.0144(5) 0.0151(5) 0.0018(4) 0.0030(4) -0.0006(4)
C8 0.0103(6) 0.0139(6) 0.0121(5) 0.0028(6) 0.000 0.000
C9 0.0199(6) 0.0181(6) 0.0092(5) 0.0013(5) -0.0003(4) 0.0007(4)

loop_
_atom_type_symbol
_atom_type_description
_atom_type_scat_dispersion_real
_atom_type_scat_dispersion_imag
_atom_type_scat_source
C C 0.0033 0.0016 'International Tables Vol C Tables 4.2.6.8 and 6.1.1.4'
H H 0.0000 0.0000 'International Tables Vol C Tables 4.2.6.8 and 6.1.1.4'
N N 0.0061 0.0033 'International Tables Vol C Tables 4.2.6.8 and 6.1.1.4'
O O 0.0106 0.0060 'International Tables Vol C Tables 4.2.6.8 and 6.1.1.4'
S S 0.1246 0.1234 'International Tables Vol C Tables 4.2.6.8 and 6.1.1.4'

loop_
_geom_angle_atom_site_label_1
_geom_angle_atom_site_label_2
_geom_angle_atom_site_label_3
_geom_angle_site_symmetry_1
_geom_angle_site_symmetry_3
_geom_angle
_geom_angle_publ_flag
C7 N1 C9 . . 119.83(9) yes
C8 N1 C7 . . 126.84(10) yes
C8 N1 C9 . . 111.59(9) yes
C2 C1 C6 . . 119.64(11) ?
C2 C1 H1A . . 120.2 ?
C6 C1 H1A . . 120.2 ?
C1 C2 C3 . . 119.97(11) ?
C1 C2 H2A . . 120.0 ?
C3 C2 H2A . . 120.0 ?
C4 C3 C2 . . 120.36(11) ?
C4 C3 H3A . . 119.8 ?
C2 C3 H3A . . 119.8 ?
C3 C4 C5 . . 119.93(11) ?
C3 C4 H4A . . 120.0 ?
C5 C4 H4A . . 120.0 ?
C6 C5 C4 . . 119.49(10) ?
C6 C5 H5A . . 120.3 ?
C4 C5 H5A . . 120.3 ?
C5 C6 C1 . . 120.56(11) ?
C5 C6 C7 . . 119.87(10) ?
C1 C6 C7 . . 119.21(10) ?
O1 C7 N1 . . 119.45(11) ?
O1 C7 C6 . . 121.78(11) ?
N1 C7 C6 . . 118.42(10) ?
N1 C8 N1 2_675 . 106.48(13) yes
N1 C8 S1 2_675 . 126.76(6) ?
N1 C8 S1 . . 126.76(6) yes
N1 C9 C9 . 2_675 101.11(6) ?
N1 C9 H9A . . 111.5 ?
C9 C9 H9A 2_675 . 111.5 ?
N1 C9 H9B . . 111.5 ?
C9 C9 H9B 2_675 . 111.5 ?
H9A C9 H9B . . 109.4 ?

loop_
_geom_bond_atom_site_label_1
_geom_bond_atom_site_label_2
_geom_bond_site_symmetry_2
_geom_bond_distance
_geom_bond_publ_flag
N1 C7 . 1.4073(15) yes
N1 C8 . 1.3766(13) yes
N1 C9 . 1.4777(15) yes
O1 C7 . 1.2135(16) yes
S1 C8 . 1.6504(14) yes
C1 C2 . 1.3866(16) ?
C1 C6 . 1.3942(15) ?
C1 H1A . 0.9500 ?
C2 C3 . 1.3940(17) ?
C2 H2A . 0.9500 ?
C3 C4 . 1.3864(17) ?
C3 H3A . 0.9500 ?
C4 C5 . 1.3959(17) ?
C4 H4A . 0.9500 ?
C5 C6 . 1.3915(16) ?
C5 H5A . 0.9500 ?
C6 C7 . 1.4879(17) ?
C9 C9 2_675 1.530(2) yes
C9 H9A . 0.9900 ?
C9 H9B . 0.9900 ?

loop_
_geom_hbond_atom_site_label_D
_geom_hbond_atom_site_label_H
_geom_hbond_atom_site_label_A
_geom_hbond_site_symmetry_A
_geom_hbond_distance_DH
_geom_hbond_distance_HA
_geom_hbond_distance_DA
_geom_hbond_angle_DHA
C9 H9A O1 2_665 0.99 2.47 3.2231(16) 132

loop_
_geom_torsion_atom_site_label_1
_geom_torsion_atom_site_label_2
_geom_torsion_atom_site_label_3
_geom_torsion_atom_site_label_4
_geom_torsion_site_symmetry_4
_geom_torsion
_geom_torsion_publ_flag
C6 C1 C2 C3 . -1.87(17) ?
C1 C2 C3 C4 . 0.76(17) ?
C2 C3 C4 C5 . 1.07(18) ?
C3 C4 C5 C6 . -1.76(18) ?
C4 C5 C6 C1 . 0.65(17) ?
C4 C5 C6 C7 . 173.73(11) ?
C2 C1 C6 C5 . 1.17(17) ?
C2 C1 C6 C7 . -171.95(10) ?
C8 N1 C7 O1 . 141.55(10) ?
C9 N1 C7 O1 . -22.10(17) ?
C8 N1 C7 C6 . -45.17(15) ?
C9 N1 C7 C6 . 151.18(10) ?
C5 C6 C7 O1 . -44.62(17) ?
C1 C6 C7 O1 . 128.55(12) ?
C5 C6 C7 N1 . 142.26(11) ?
C1 C6 C7 N1 . -44.56(15) ?
C7 N1 C8 N1 2_675 -174.60(13) ?
C9 N1 C8 N1 2_675 -9.82(6) yes
C7 N1 C8 S1 . 5.40(13) ?
C9 N1 C8 S1 . 170.18(6) yes
C8 N1 C9 C9 2_675 23.99(13) yes
C7 N1 C9 C9 2_675 -170.02(11) yes
